data_9002532
loop_
_publ_author_name
'Armbruster, T.'
'Kohler, T.'
'Libowitzky, E.'
'Friedrich, A.'
'Miletich, R.'
'Kunz, M.'
'Medenbach, O.'
'Gutzmer, J.'

_publ_section_title
;Structure, compressibility, hydrogen bonding, and dehydration of the
 tetragonal Mn3+ hydrogarnet, henritermierite Sample: P = 8.6 GPa
;
_journal_name_full 'American Mineralogist'
_journal_page_first 147
_journal_page_last 158
_journal_volume 86
_journal_year 2001
_chemical_formula_sum 'Ca3 H3.8 Mn2 O12 Si1.941'
_chemical_name_mineral Henritermierite
_space_group_IT_number 142
_symmetry_space_group_name_Hall '-I 4bd 2c'
_symmetry_space_group_name_H-M 'I 41/a c d :2'
_cell_angle_alpha 90
_cell_angle_beta 90
_cell_angle_gamma 90
_cell_length_a 12.1577
_cell_length_b 12.1577
_cell_length_c 11.6919
_cell_formula_units_Z 8
_cell_volume 1728.176
_database_code_amcsd 0002621
_diffrn_ambient_pressure 8.6e+06
_exptl_crystal_density_diffrn 3.693
_cod_original_sg_symbol_H-M 'I 41/a c d'
_cod_original_formula_sum 'Mn2 Ca3 Si1.941 O12 H3.8'
_cod_database_code 9002532

loop_
_space_group_symop_operation_xyz
x,y,z
1/2+x,1/2+y,1/2+z
1/4-y,3/4-x,3/4+z
3/4-y,1/4-x,1/4+z
1/4+y,3/4+x,3/4-z
3/4+y,1/4+x,1/4-z
1/4+y,3/4-x,1/4-z
3/4+y,1/4-x,3/4-z
1/4-y,3/4+x,1/4+z
3/4-y,1/4+x,3/4+z
1/2+x,-y,z
+x,1/2-y,1/2+z
1/2-x,y,-z
-x,1/2+y,1/2-z
1/2+x,y,1/2-z
+x,1/2+y,-z
1/2-x,-y,1/2+z
-x,1/2-y,+z
1/4+y,1/4+x,1/4+z
3/4+y,3/4+x,3/4+z
1/4-y,1/4-x,1/4-z
3/4-y,3/4-x,3/4-z
1/4-y,1/4+x,3/4-z
3/4-y,3/4+x,1/4-z
1/4+y,1/4-x,3/4+z
3/4+y,3/4-x,1/4+z
-x,y,1/2+z
1/2-x,1/2+y,+z
x,-y,1/2-z
1/2+x,1/2-y,-z
-x,-y,-z
1/2-x,1/2-y,1/2-z

loop_
_atom_site_aniso_label
_atom_site_aniso_U_11
_atom_site_aniso_U_22
_atom_site_aniso_U_33
_atom_site_aniso_U_12
_atom_site_aniso_U_13
_atom_site_aniso_U_23
Mn1 0.00996 0.01116 0.01136 0.00135 -0.00108 0.00065
Ca1 0.01116 0.01288 0.01316 0.00000 0.00000 0.00065
Ca2 0.01288 0.01288 0.01198 -0.00674 0.00000 0.00000

loop_
_atom_site_label
_atom_site_fract_x
_atom_site_fract_y
_atom_site_fract_z
_atom_site_occupancy
_atom_site_U_iso_or_equiv
Mn1 0.00000 0.00000 0.00000 1.00000 ?
Ca1 0.36427 0.00000 0.25000 1.00000 ?
Ca2 0.00000 0.25000 0.12500 1.00000 ?
Si1 0.11789 0.00000 0.25000 0.94700 0.00937
O1 0.29942 0.71776 0.09575 1.00000 0.01153
O2 0.15909 0.55218 0.05617 1.00000 0.01089
O3 0.44546 0.35596 0.02735 1.00000 0.00963
Si2 0.50000 0.25000 0.12500 0.04700 0.01013
H3 0.43300 0.35400 0.08000 0.95000 0.06333

loop_
_cod_related_entry_id
_cod_related_entry_database
_cod_related_entry_code
1 AMCSD 0002621
